data_7130219
loop_
_publ_author_name
'Yu, Shaoze'
'Shen, Guosong'
'He, Faqian'
'Yang, Xiaoyu'

_publ_section_title
;
 Asymmetric synthesis of planar-chiral macrocycles via organocatalyzed
 enantioselective macrocyclization
;
_journal_name_full 'Chemical Communications'
_journal_paper_doi 10.1039/D2CC01690G
_journal_year 2022
_chemical_formula_moiety 'C42 H49 N O3'
_chemical_formula_sum 'C42 H49 N O3'
_chemical_formula_weight 615.82
_space_group_crystal_system orthorhombic
_space_group_IT_number 19
_space_group_name_Hall 'P 2ac 2ab'
_space_group_name_H-M_alt 'P 21 21 21'
_atom_sites_solution_hydrogens geom
_audit_creation_date 2021-05-27
_audit_creation_method
;
Olex2 1.2
(compiled 2018.05.29 svn.r3508 for OlexSys, GUI svn.r5506)
;
_audit_update_record
;
2022-03-21 deposited with the CCDC.	2022-05-31 downloaded from the CCDC.
;
_cell_angle_alpha 90
_cell_angle_beta 90
_cell_angle_gamma 90
_cell_formula_units_Z 4
_cell_length_a 10.9530(2)
_cell_length_b 11.3417(2)
_cell_length_c 28.7781(5)
_cell_measurement_reflns_used 9822
_cell_measurement_temperature 150
_cell_measurement_theta_max 79.38
_cell_measurement_theta_min 3.07
_cell_volume 3574.98(11)
_computing_cell_refinement 'SAINT V8.40B (?, 2016)'
_computing_data_reduction 'SAINT V8.40B (?, 2016)'
_computing_molecular_graphics 'Olex2 (Dolomanov et al., 2009)'
_computing_publication_material 'Olex2 (Dolomanov et al., 2009)'
_computing_structure_refinement 'ShelXL (Sheldrick, 2015)'
_computing_structure_solution 'ShelXT (Sheldrick, 2015)'
_diffrn_ambient_temperature 150.0
_diffrn_measured_fraction_theta_full 0.998
_diffrn_measured_fraction_theta_max 0.996
_diffrn_measurement_device_type 'Bruker APEX-II CCD'
_diffrn_measurement_method '\f and \w scans'
_diffrn_radiation_type CuK\a
_diffrn_radiation_wavelength 1.54178
_diffrn_reflns_av_R_equivalents 0.0319
_diffrn_reflns_av_unetI/netI 0.0185
_diffrn_reflns_Laue_measured_fraction_full 0.998
_diffrn_reflns_Laue_measured_fraction_max 0.996
_diffrn_reflns_limit_h_max 13
_diffrn_reflns_limit_h_min -13
_diffrn_reflns_limit_k_max 14
_diffrn_reflns_limit_k_min -13
_diffrn_reflns_limit_l_max 36
_diffrn_reflns_limit_l_min -35
_diffrn_reflns_number 72241
_diffrn_reflns_point_group_measured_fraction_full 0.997
_diffrn_reflns_point_group_measured_fraction_max 0.990
_diffrn_reflns_theta_full 67.679
_diffrn_reflns_theta_max 79.463
_diffrn_reflns_theta_min 3.071
_diffrn_standards_number 0
_exptl_absorpt_coefficient_mu 0.547
_exptl_absorpt_correction_T_max 0.7543
_exptl_absorpt_correction_T_min 0.6684
_exptl_absorpt_correction_type none
_exptl_absorpt_process_details
;
SADABS-2016/2 (Bruker,2016/2) was used for absorption correction.
wR2(int) was 0.1271 before and 0.0513 after correction.
The Ratio of minimum to maximum transmission is 0.8861.
The \l/2 correction factor is Not present.
;
_exptl_crystal_colour colourless
_exptl_crystal_colour_primary colourless
_exptl_crystal_density_diffrn 1.144
_exptl_crystal_description block
_exptl_crystal_F_000 1328
_exptl_crystal_size_max 0.25
_exptl_crystal_size_mid 0.2
_exptl_crystal_size_min 0.1
_refine_diff_density_max 0.223
_refine_diff_density_min -0.144
_refine_diff_density_rms 0.029
_refine_ls_abs_structure_details
;
 Flack x determined using 3288 quotients [(I+)-(I-)]/[(I+)+(I-)]
 (Parsons and Flack (2004), Acta Cryst. A60, s61).
;
_refine_ls_abs_structure_Flack 0.03(3)
_refine_ls_extinction_method none
_refine_ls_goodness_of_fit_ref 1.060
_refine_ls_hydrogen_treatment constr
_refine_ls_matrix_type full
_refine_ls_number_parameters 420
_refine_ls_number_reflns 7699
_refine_ls_number_restraints 0
_refine_ls_restrained_S_all 1.060
_refine_ls_R_factor_all 0.0286
_refine_ls_R_factor_gt 0.0283
_refine_ls_shift/su_max 0.001
_refine_ls_shift/su_mean 0.000
_refine_ls_structure_factor_coef Fsqd
_refine_ls_weighting_details
;
 w=1/[\s^2^(Fo^2^)+(0.0372P)^2^+0.4945P]
 where P=(Fo^2^+2Fc^2^)/3
;
_refine_ls_weighting_scheme calc
_refine_ls_wR_factor_gt 0.0738
_refine_ls_wR_factor_ref 0.0741
_reflns_Friedel_coverage 0.773
_reflns_Friedel_fraction_full 0.995
_reflns_Friedel_fraction_max 0.983
_reflns_number_gt 7602
_reflns_number_total 7699
_reflns_threshold_expression 'I > 2\s(I)'
_cod_data_source_file d2cc01690g2.cif
_cod_data_source_block cu_yxy_0507_0m
_cod_database_code 7130219
_shelxl_version_number 2013-2
_shelx_space_group_comment
;
The symmetry employed for this shelxl refinement is uniquely defined
by the following loop, which should always be used as a source of
symmetry information in preference to the above space-group names.
They are only intended as comments.
;
_shelx_estimated_absorpt_t_max 0.947
_shelx_estimated_absorpt_t_min 0.875
_olex2_refinement_description
;
1. Fixed Uiso
 At 1.2 times of:
  All C(H) groups, All C(H,H) groups
 At 1.5 times of:
  All C(H,H,H) groups
2.a Secondary CH2 refined with riding coordinates:
 C00G(H00A,H00B), C00P(H00G,H00I), C00R(H00L,H00M), C00S(H00N,H00P), C00V(H00V,
 H00W), C00X(H00Z,HA), C014(H01D,H01E), C016(H01F,H01G), C019(H01K,H01L),
 C01A(H01M,H01N)
2.b Aromatic/amide H refined with riding coordinates:
 C005(H005), C00C(H00C), C00H(H00H), C00J(H00J), C00K(H00K), C00O(H00O),
 C00Q(H00Q), C00U(H00U), C00Y(H00), C00Z(H0AA), C010(H010), C011(H011),
 C013(H013), C017(H017)
2.c Idealised Me refined as rotating group:
 C00L(H00D,H00E,H00F), C00T(H00R,H00S,H00T), C00W(H00X,H00Y,H), C012(H01A,H01B,
 H01C), C018(H01H,H01I,H01J)
;
_olex2_submission_special_instructions 'No special instructions were received'

loop_
_space_group_symop_operation_xyz
'x, y, z'
'-x+1/2, -y, z+1/2'
'-x, y+1/2, -z+1/2'
'x+1/2, -y+1/2, -z'

loop_
_atom_site_label
_atom_site_type_symbol
_atom_site_fract_x
_atom_site_fract_y
_atom_site_fract_z
_atom_site_U_iso_or_equiv
_atom_site_adp_type
_atom_site_occupancy
_atom_site_site_symmetry_order
_atom_site_calc_flag
_atom_site_refinement_flags_posn
_atom_site_refinement_flags_adp
_atom_site_refinement_flags_occupancy
_atom_site_disorder_assembly
_atom_site_disorder_group
O001 O -0.12245(9) 0.81121(10) 0.65866(4) 0.0313(2) Uani 1 1 d . . . . .
O002 O 0.04158(10) 0.51246(9) 0.50474(3) 0.0289(2) Uani 1 1 d . . . . .
O003 O 0.53494(9) 0.59055(10) 0.67426(4) 0.0330(2) Uani 1 1 d . . . . .
N004 N 0.04437(10) 0.69971(10) 0.64488(4) 0.0219(2) Uani 1 1 d . . . . .
C005 C 0.20744(13) 0.55807(11) 0.66211(5) 0.0231(3) Uani 1 1 d . . . . .
H005 H 0.1486 0.4966 0.6630 0.028 Uiso 1 1 calc R . . . .
C006 C 0.16998(12) 0.67313(11) 0.65517(4) 0.0211(3) Uani 1 1 d . . . . .
C007 C 0.33144(13) 0.53139(12) 0.66785(4) 0.0238(3) Uani 1 1 d . . . . .
C008 C -0.03508(12) 0.75892(11) 0.67471(5) 0.0227(3) Uani 1 1 d . . . . .
C009 C 0.17279(13) 0.97777(12) 0.63468(5) 0.0256(3) Uani 1 1 d . . . . .
C00A C 0.41802(12) 0.62369(13) 0.66618(5) 0.0246(3) Uani 1 1 d . . . . .
C00B C 0.21473(12) 0.88216(12) 0.64270(5) 0.0245(3) Uani 1 1 d . . . . .
C00C C 0.38022(13) 0.73866(12) 0.65811(5) 0.0251(3) Uani 1 1 d . . . . .
H00C H 0.4389 0.8003 0.6567 0.030 Uiso 1 1 calc R . . . .
C00D C 0.25602(13) 0.76454(12) 0.65196(5) 0.0227(3) Uani 1 1 d . . . . .
C00E C 0.37417(13) 0.41360(12) 0.67458(5) 0.0265(3) Uani 1 1 d . . . . .
C00F C 0.12178(14) 1.09064(12) 0.62324(5) 0.0254(3) Uani 1 1 d . . . . .
C00G C 0.04103(16) 0.63548(13) 0.51498(5) 0.0315(3) Uani 1 1 d . . . . .
H00A H -0.0423 0.6679 0.5113 0.038 Uiso 1 1 calc R . . . .
H00B H 0.0964 0.6780 0.4935 0.038 Uiso 1 1 calc R . . . .
C00H C 0.08317(14) 0.65002(13) 0.56393(5) 0.0294(3) Uani 1 1 d . . . . .
H00H H 0.1648 0.6291 0.5714 0.035 Uiso 1 1 calc R . . . .
C00I C -0.01992(13) 0.74479(12) 0.72784(5) 0.0253(3) Uani 1 1 d . . . . .
C00J C 0.01157(13) 0.69086(12) 0.59747(5) 0.0248(3) Uani 1 1 d . . . . .
H00J H -0.0680 0.7162 0.5890 0.030 Uiso 1 1 calc R . . . .
C00K C 0.19607(15) 1.18197(13) 0.60679(5) 0.0319(3) Uani 1 1 d . . . . .
H00K H 0.2818 1.1708 0.6044 0.038 Uiso 1 1 calc R . . . .
C00L C -0.12607(14) 0.81051(14) 0.75102(5) 0.0319(3) Uani 1 1 d . . . . .
H00D H -0.1220 0.8943 0.7429 0.048 Uiso 1 1 calc GR . . . .
H00E H -0.1203 0.8016 0.7848 0.048 Uiso 1 1 calc GR . . . .
H00F H -0.2037 0.7775 0.7402 0.048 Uiso 1 1 calc GR . . . .
C00M C 0.41824(13) 0.31844(13) 0.68102(5) 0.0279(3) Uani 1 1 d . . . . .
C00N C 0.47538(14) 0.20702(13) 0.69062(5) 0.0289(3) Uani 1 1 d . . . . .
C00O C -0.00402(14) 1.10945(13) 0.62722(5) 0.0306(3) Uani 1 1 d . . . . .
H00O H -0.0553 1.0485 0.6387 0.037 Uiso 1 1 calc R . . . .
C00P C 0.20160(16) 0.51092(15) 0.44546(5) 0.0368(4) Uani 1 1 d . . . . .
H00G H 0.2201 0.4812 0.4139 0.044 Uiso 1 1 calc R . . . .
H00I H 0.2093 0.5979 0.4447 0.044 Uiso 1 1 calc R . . . .
C00Q C 0.40710(16) 0.11157(14) 0.70665(5) 0.0338(3) Uani 1 1 d . . . . .
H00Q H 0.3212 0.1187 0.7103 0.041 Uiso 1 1 calc R . . . .
C00R C 0.65349(14) 0.63883(14) 0.60549(6) 0.0357(3) Uani 1 1 d . . . . .
H00L H 0.7192 0.6913 0.5941 0.043 Uiso 1 1 calc R . . . .
H00M H 0.5779 0.6587 0.5883 0.043 Uiso 1 1 calc R . . . .
C00S C 0.41717(16) 0.52839(15) 0.47887(6) 0.0373(3) Uani 1 1 d . . . . .
H00N H 0.4495 0.5303 0.4468 0.045 Uiso 1 1 calc R . . . .
H00P H 0.4026 0.6108 0.4888 0.045 Uiso 1 1 calc R . . . .
C00T C 0.10048(14) 0.79304(15) 0.74756(5) 0.0337(3) Uani 1 1 d . . . . .
H00R H 0.1679 0.7413 0.7383 0.050 Uiso 1 1 calc GR . . . .
H00S H 0.0955 0.7960 0.7815 0.050 Uiso 1 1 calc GR . . . .
H00T H 0.1148 0.8726 0.7354 0.050 Uiso 1 1 calc GR . . . .
C00U C 0.14432(18) 1.28881(14) 0.59394(6) 0.0393(4) Uani 1 1 d . . . . .
H00U H 0.1950 1.3505 0.5827 0.047 Uiso 1 1 calc R . . . .
C00V C 0.29679(15) 0.46191(15) 0.47918(6) 0.0371(3) Uani 1 1 d . . . . .
H00V H 0.2627 0.4640 0.5110 0.045 Uiso 1 1 calc R . . . .
H00W H 0.3127 0.3784 0.4712 0.045 Uiso 1 1 calc R . . . .
C00W C -0.03311(17) 0.61289(13) 0.73953(5) 0.0352(3) Uani 1 1 d . . . . .
H00X H -0.1081 0.5822 0.7255 0.053 Uiso 1 1 calc GR . . . .
H00Y H -0.0369 0.6029 0.7733 0.053 Uiso 1 1 calc GR . . . .
H H 0.0373 0.5697 0.7272 0.053 Uiso 1 1 calc GR . . . .
C00X C 0.63347(13) 0.66148(15) 0.65644(6) 0.0339(3) Uani 1 1 d . . . . .
H00Z H 0.7093 0.6432 0.6737 0.041 Uiso 1 1 calc R . . . .
HA H 0.6144 0.7459 0.6612 0.041 Uiso 1 1 calc R . . . .
C00Y C 0.60168(15) 0.19497(16) 0.68471(6) 0.0387(4) Uani 1 1 d . . . . .
H00 H 0.6488 0.2596 0.6738 0.046 Uiso 1 1 calc R . . . .
C00Z C 0.5895(2) -0.00547(16) 0.71126(6) 0.0465(5) Uani 1 1 d . . . . .
H0AA H 0.6285 -0.0781 0.7184 0.056 Uiso 1 1 calc R . . . .
C010 C 0.4650(2) 0.00616(14) 0.71733(6) 0.0430(4) Uani 1 1 d . . . . .
H010 H 0.4187 -0.0584 0.7289 0.052 Uiso 1 1 calc R . . . .
C011 C 0.02010(18) 1.30629(14) 0.59728(6) 0.0415(4) Uani 1 1 d . . . . .
H011 H -0.0146 1.3793 0.5879 0.050 Uiso 1 1 calc R . . . .
C012 C -0.01879(18) 0.53875(16) 0.42376(6) 0.0405(4) Uani 1 1 d . . . . .
H01A H -0.1030 0.5228 0.4334 0.061 Uiso 1 1 calc GR . . . .
H01B H -0.0057 0.5077 0.3924 0.061 Uiso 1 1 calc GR . . . .
H01C H -0.0044 0.6240 0.4239 0.061 Uiso 1 1 calc GR . . . .
C013 C -0.05419(16) 1.21733(15) 0.61436(6) 0.0379(4) Uani 1 1 d . . . . .
H013 H -0.1396 1.2301 0.6173 0.045 Uiso 1 1 calc R . . . .
C014 C 0.68835(15) 0.50990(15) 0.59513(6) 0.0392(4) Uani 1 1 d . . . . .
H01D H 0.7566 0.4869 0.6158 0.047 Uiso 1 1 calc R . . . .
H01E H 0.6179 0.4587 0.6026 0.047 Uiso 1 1 calc R . . . .
C015 C 0.06922(15) 0.47928(14) 0.45732(5) 0.0314(3) Uani 1 1 d . . . . .
C016 C 0.72606(17) 0.48793(18) 0.54476(7) 0.0480(4) Uani 1 1 d . . . . .
H01F H 0.8057 0.5268 0.5393 0.058 Uiso 1 1 calc R . . . .
H01G H 0.7381 0.4021 0.5404 0.058 Uiso 1 1 calc R . . . .
C017 C 0.65770(18) 0.08838(17) 0.69484(7) 0.0472(5) Uani 1 1 d . . . . .
H017 H 0.7432 0.0798 0.6905 0.057 Uiso 1 1 calc R . . . .
C018 C 0.04909(19) 0.34642(15) 0.45731(6) 0.0422(4) Uani 1 1 d . . . . .
H01H H 0.1021 0.3098 0.4806 0.063 Uiso 1 1 calc GR . . . .
H01I H 0.0686 0.3146 0.4265 0.063 Uiso 1 1 calc GR . . . .
H01J H -0.0364 0.3294 0.4647 0.063 Uiso 1 1 calc GR . . . .
C019 C 0.63665(17) 0.53109(18) 0.50833(6) 0.0438(4) Uani 1 1 d . . . . .
H01K H 0.6721 0.5167 0.4772 0.053 Uiso 1 1 calc R . . . .
H01L H 0.6264 0.6173 0.5119 0.053 Uiso 1 1 calc R . . . .
C01A C 0.51154(17) 0.47337(17) 0.51048(7) 0.0461(4) Uani 1 1 d . . . . .
H01M H 0.5202 0.3891 0.5022 0.055 Uiso 1 1 calc R . . . .
H01N H 0.4814 0.4773 0.5429 0.055 Uiso 1 1 calc R . . . .

loop_
_atom_site_aniso_label
_atom_site_aniso_U_11
_atom_site_aniso_U_22
_atom_site_aniso_U_33
_atom_site_aniso_U_23
_atom_site_aniso_U_13
_atom_site_aniso_U_12
O001 0.0261(5) 0.0322(5) 0.0357(5) 0.0020(4) -0.0007(4) 0.0078(4)
O002 0.0373(5) 0.0260(5) 0.0233(5) 0.0019(4) 0.0000(4) -0.0009(4)
O003 0.0221(5) 0.0378(6) 0.0390(5) 0.0085(5) -0.0018(4) 0.0033(4)
N004 0.0204(5) 0.0213(5) 0.0240(5) 0.0002(4) -0.0005(4) 0.0013(4)
C005 0.0244(6) 0.0201(6) 0.0247(6) -0.0005(5) 0.0019(5) -0.0005(5)
C006 0.0209(6) 0.0214(6) 0.0211(6) -0.0007(5) 0.0013(5) 0.0009(5)
C007 0.0267(6) 0.0225(6) 0.0221(6) -0.0001(5) 0.0009(5) 0.0039(5)
C008 0.0216(6) 0.0174(5) 0.0291(6) 0.0004(5) 0.0020(5) -0.0014(5)
C009 0.0264(6) 0.0234(6) 0.0269(6) 0.0017(5) 0.0005(5) -0.0021(5)
C00A 0.0218(6) 0.0288(7) 0.0233(6) 0.0010(5) 0.0001(5) 0.0027(5)
C00B 0.0229(6) 0.0231(6) 0.0275(6) 0.0010(5) 0.0017(5) -0.0025(5)
C00C 0.0236(6) 0.0247(6) 0.0270(6) 0.0016(5) 0.0008(5) -0.0025(5)
C00D 0.0246(6) 0.0209(6) 0.0228(6) 0.0004(5) 0.0012(5) 0.0004(5)
C00E 0.0252(6) 0.0266(7) 0.0278(6) -0.0002(5) 0.0000(5) 0.0024(5)
C00F 0.0338(7) 0.0210(6) 0.0216(6) 0.0003(5) -0.0012(5) 0.0014(6)
C00G 0.0428(8) 0.0262(7) 0.0256(6) 0.0010(5) -0.0011(6) 0.0005(6)
C00H 0.0301(7) 0.0305(7) 0.0275(7) -0.0009(5) -0.0012(6) 0.0004(6)
C00I 0.0278(7) 0.0222(6) 0.0260(6) 0.0000(5) 0.0040(5) 0.0024(5)
C00J 0.0254(7) 0.0229(6) 0.0260(6) 0.0019(5) -0.0024(5) -0.0003(5)
C00K 0.0377(8) 0.0252(7) 0.0328(7) 0.0007(6) 0.0018(6) -0.0028(6)
C00L 0.0321(7) 0.0292(7) 0.0345(7) -0.0045(6) 0.0072(6) 0.0029(6)
C00M 0.0287(7) 0.0246(7) 0.0302(7) -0.0015(5) -0.0019(6) 0.0044(5)
C00N 0.0346(7) 0.0243(7) 0.0277(6) -0.0033(5) -0.0053(6) 0.0082(6)
C00O 0.0343(8) 0.0284(7) 0.0289(7) -0.0002(6) -0.0015(6) 0.0013(6)
C00P 0.0436(9) 0.0385(9) 0.0283(7) 0.0046(6) 0.0041(6) 0.0046(7)
C00Q 0.0432(9) 0.0280(7) 0.0301(7) -0.0023(6) -0.0009(6) 0.0051(6)
C00R 0.0252(7) 0.0344(8) 0.0473(9) 0.0033(7) 0.0027(6) 0.0000(6)
C00S 0.0426(9) 0.0313(7) 0.0379(8) -0.0019(6) 0.0047(7) 0.0001(7)
C00T 0.0312(8) 0.0428(8) 0.0270(7) -0.0044(6) -0.0013(6) 0.0016(7)
C00U 0.0588(11) 0.0237(7) 0.0354(8) 0.0052(6) 0.0009(7) -0.0035(7)
C00V 0.0378(8) 0.0328(8) 0.0408(8) 0.0046(7) 0.0012(7) 0.0026(7)
C00W 0.0496(9) 0.0253(7) 0.0308(7) 0.0061(6) 0.0104(7) 0.0065(7)
C00X 0.0198(6) 0.0368(8) 0.0450(9) -0.0022(7) -0.0035(6) -0.0018(6)
C00Y 0.0348(8) 0.0349(8) 0.0465(9) -0.0020(7) -0.0058(7) 0.0072(7)
C00Z 0.0702(12) 0.0327(8) 0.0367(8) -0.0064(7) -0.0191(8) 0.0249(9)
C010 0.0721(12) 0.0259(7) 0.0309(8) 0.0002(6) -0.0048(8) 0.0067(8)
C011 0.0619(11) 0.0250(7) 0.0376(8) 0.0017(6) -0.0095(8) 0.0115(7)
C012 0.0498(10) 0.0421(9) 0.0295(7) -0.0002(6) -0.0115(7) 0.0036(8)
C013 0.0393(9) 0.0362(8) 0.0382(8) -0.0014(6) -0.0063(7) 0.0121(7)
C014 0.0322(8) 0.0366(8) 0.0488(9) -0.0009(7) -0.0015(7) 0.0055(7)
C015 0.0410(8) 0.0301(7) 0.0230(6) -0.0011(5) -0.0040(6) 0.0009(6)
C016 0.0342(9) 0.0483(10) 0.0615(12) -0.0107(9) 0.0055(8) 0.0023(8)
C017 0.0425(10) 0.0469(10) 0.0522(10) -0.0096(8) -0.0139(8) 0.0225(8)
C018 0.0558(11) 0.0303(8) 0.0405(8) -0.0049(6) -0.0080(8) -0.0009(7)
C019 0.0417(9) 0.0457(9) 0.0440(9) -0.0056(8) 0.0071(7) -0.0055(8)
C01A 0.0404(9) 0.0372(8) 0.0606(11) 0.0059(8) -0.0044(8) -0.0018(7)

loop_
_atom_type_symbol
_atom_type_description
_atom_type_scat_dispersion_real
_atom_type_scat_dispersion_imag
_atom_type_scat_source
C C 0.0181 0.0091 'International Tables Vol C Tables 4.2.6.8 and 6.1.1.4'
H H 0.0000 0.0000 'International Tables Vol C Tables 4.2.6.8 and 6.1.1.4'
N N 0.0311 0.0180 'International Tables Vol C Tables 4.2.6.8 and 6.1.1.4'
O O 0.0492 0.0322 'International Tables Vol C Tables 4.2.6.8 and 6.1.1.4'

loop_
_geom_angle_atom_site_label_1
_geom_angle_atom_site_label_2
_geom_angle_atom_site_label_3
_geom_angle
_geom_angle_site_symmetry_1
_geom_angle_site_symmetry_3
_geom_angle_publ_flag
C00G O002 C015 116.75(11) . . ?
C00A O003 C00X 119.48(11) . . ?
C008 N004 C006 124.79(11) . . ?
C008 N004 C00J 117.99(11) . . ?
C00J N004 C006 115.25(11) . . ?
C006 C005 C007 120.57(12) . . ?
C005 C006 N004 120.74(12) . . ?
C005 C006 C00D 120.48(12) . . ?
C00D C006 N004 118.26(11) . . ?
C005 C007 C00A 119.10(12) . . ?
C005 C007 C00E 122.37(13) . . ?
C00A C007 C00E 118.52(13) . . ?
O001 C008 N004 119.45(12) . . ?
O001 C008 C00I 120.68(12) . . ?
N004 C008 C00I 119.46(11) . . ?
C00B C009 C00F 177.75(15) . . ?
O003 C00A C007 115.02(12) . . ?
O003 C00A C00C 124.85(13) . . ?
C00C C00A C007 120.10(13) . . ?
C009 C00B C00D 175.83(15) . . ?
C00A C00C C00D 120.47(13) . . ?
C006 C00D C00B 119.18(12) . . ?
C00C C00D C006 119.21(12) . . ?
C00C C00D C00B 121.61(12) . . ?
C00M C00E C007 175.13(16) . . ?
C00K C00F C009 120.76(14) . . ?
C00O C00F C009 120.04(13) . . ?
C00O C00F C00K 119.17(14) . . ?
O002 C00G C00H 107.58(12) . . ?
C00J C00H C00G 122.87(14) . . ?
C00L C00I C008 107.36(12) . . ?
C00L C00I C00T 108.48(12) . . ?
C00L C00I C00W 107.81(12) . . ?
C00T C00I C008 114.86(11) . . ?
C00T C00I C00W 110.23(13) . . ?
C00W C00I C008 107.86(11) . . ?
C00H C00J N004 125.18(13) . . ?
C00U C00K C00F 119.92(15) . . ?
C00E C00M C00N 176.90(16) . . ?
C00Q C00N C00M 120.85(14) . . ?
C00Q C00N C00Y 119.62(15) . . ?
C00Y C00N C00M 119.52(15) . . ?
C013 C00O C00F 120.08(15) . . ?
C00V C00P C015 114.75(13) . . ?
C010 C00Q C00N 119.80(16) . . ?
C00X C00R C014 112.76(14) . . ?
C01A C00S C00V 112.65(14) . . ?
C011 C00U C00K 120.67(16) . . ?
C00S C00V C00P 114.06(14) . . ?
O003 C00X C00R 111.16(13) . . ?
C017 C00Y C00N 119.77(18) . . ?
C010 C00Z C017 120.18(16) . . ?
C00Z C010 C00Q 120.36(18) . . ?
C00U C011 C013 119.96(15) . . ?
C011 C013 C00O 120.17(16) . . ?
C016 C014 C00R 113.92(15) . . ?
O002 C015 C00P 110.31(12) . . ?
O002 C015 C012 110.52(13) . . ?
O002 C015 C018 103.13(12) . . ?
C012 C015 C00P 110.74(13) . . ?
C012 C015 C018 110.28(14) . . ?
C018 C015 C00P 111.64(15) . . ?
C019 C016 C014 115.39(15) . . ?
C00Z C017 C00Y 120.25(18) . . ?
C016 C019 C01A 114.54(16) . . ?
C00S C01A C019 114.47(16) . . ?

loop_
_geom_bond_atom_site_label_1
_geom_bond_atom_site_label_2
_geom_bond_distance
_geom_bond_site_symmetry_2
_geom_bond_publ_flag
O001 C008 1.2169(17) . ?
O002 C00G 1.4260(17) . ?
O002 C015 1.4475(17) . ?
O003 C00A 1.3548(17) . ?
O003 C00X 1.4405(19) . ?
N004 C006 1.4393(17) . ?
N004 C008 1.3947(17) . ?
N004 C00J 1.4142(17) . ?
C005 C006 1.3824(18) . ?
C005 C007 1.4012(19) . ?
C006 C00D 1.4041(18) . ?
C007 C00A 1.413(2) . ?
C007 C00E 1.4288(19) . ?
C008 C00I 1.5464(18) . ?
C009 C00B 1.200(2) . ?
C009 C00F 1.4351(19) . ?
C00A C00C 1.3877(19) . ?
C00B C00D 1.4336(19) . ?
C00C C00D 1.4028(19) . ?
C00E C00M 1.197(2) . ?
C00F C00K 1.400(2) . ?
C00F C00O 1.399(2) . ?
C00G C00H 1.492(2) . ?
C00H C00J 1.327(2) . ?
C00I C00L 1.5337(19) . ?
C00I C00T 1.536(2) . ?
C00I C00W 1.5401(19) . ?
C00K C00U 1.388(2) . ?
C00M C00N 1.4370(19) . ?
C00N C00Q 1.394(2) . ?
C00N C00Y 1.400(2) . ?
C00O C013 1.391(2) . ?
C00P C00V 1.529(2) . ?
C00P C015 1.532(2) . ?
C00Q C010 1.388(2) . ?
C00R C00X 1.505(2) . ?
C00R C014 1.540(2) . ?
C00S C00V 1.519(2) . ?
C00S C01A 1.512(3) . ?
C00U C011 1.378(3) . ?
C00Y C017 1.387(2) . ?
C00Z C010 1.381(3) . ?
C00Z C017 1.383(3) . ?
C011 C013 1.386(3) . ?
C012 C015 1.522(2) . ?
C014 C016 1.528(3) . ?
C015 C018 1.523(2) . ?
C016 C019 1.516(3) . ?
C019 C01A 1.520(3) . ?
